data_7244021
loop_
_publ_author_name
'Sun, Chenxi'
'Ying, Jun'
'Zhang, Yanping'
'Jin, Liang'
'Tian, Aixiang'
'Wang, Xiuli'

_publ_section_title
;
 A series of POM-based compounds by tuning coordination groups and spacers
 of ligands: electrocatalytic, capacitive and photoelectrocatalytic
 properties
;
_journal_issue 3
_journal_name_full CrystEngComm
_journal_page_first 587
_journal_page_last 600
_journal_paper_doi 10.1039/D1CE01419F
_journal_volume 24
_journal_year 2022
_chemical_formula_moiety 'C52 H62 Co Mo24 N24 O80 Si2, 2(H2 O)'
_chemical_formula_sum 'C52 H66 Co Mo24 N24 O82 Si2'
_chemical_formula_weight 4756.95
_space_group_crystal_system monoclinic
_space_group_IT_number 14
_space_group_name_Hall '-P 2ybc'
_space_group_name_H-M_alt 'P 1 21/c 1'
_atom_sites_solution_hydrogens mixed
_atom_sites_solution_primary dual
_audit_block_doi 10.5517/ccdc.csd.cc27wp2x
_audit_creation_date 2021-11-22
_audit_creation_method
;
Olex2 1.5
(compiled 2021.11.18 svn.ra9532c28 for OlexSys, GUI svn.r6427)
;
_audit_update_record
;
2021-11-30 deposited with the CCDC.	2021-12-08 downloaded from the CCDC.
;
_cell_angle_alpha 90
_cell_angle_beta 102.364(2)
_cell_angle_gamma 90
_cell_formula_units_Z 2
_cell_length_a 12.1279(15)
_cell_length_b 21.743(3)
_cell_length_c 21.136(3)
_cell_measurement_reflns_used 9829
_cell_measurement_temperature 273.15
_cell_measurement_theta_max 28.24
_cell_measurement_theta_min 2.35
_cell_volume 5444.2(13)
_computing_cell_refinement 'SAINT V8.18C (?, 2016)'
_computing_data_reduction 'SAINT V8.18C (?, 2016)'
_computing_molecular_graphics 'Olex2 1.5 (Dolomanov et al., 2009)'
_computing_publication_material 'Olex2 1.5 (Dolomanov et al., 2009)'
_computing_structure_refinement 'SHELXL 2018/3 (Sheldrick, 2015)'
_computing_structure_solution 'SHELXT 2014/5 (Sheldrick, 2014)'
_diffrn_ambient_temperature 273.15
_diffrn_measured_fraction_theta_full 0.998
_diffrn_measured_fraction_theta_max 0.995
_diffrn_measurement_device_type 'Bruker APEX-II CCD'
_diffrn_measurement_method '\f and \w scans'
_diffrn_radiation_monochromator graphite
_diffrn_radiation_type MoK\a
_diffrn_radiation_wavelength 0.71073
_diffrn_reflns_av_R_equivalents 0.0418
_diffrn_reflns_av_unetI/netI 0.0479
_diffrn_reflns_Laue_measured_fraction_full 0.998
_diffrn_reflns_Laue_measured_fraction_max 0.995
_diffrn_reflns_limit_h_max 12
_diffrn_reflns_limit_h_min -16
_diffrn_reflns_limit_k_max 28
_diffrn_reflns_limit_k_min -28
_diffrn_reflns_limit_l_max 27
_diffrn_reflns_limit_l_min -28
_diffrn_reflns_number 38100
_diffrn_reflns_point_group_measured_fraction_full 0.998
_diffrn_reflns_point_group_measured_fraction_max 0.995
_diffrn_reflns_theta_full 25.242
_diffrn_reflns_theta_max 28.253
_diffrn_reflns_theta_min 1.719
_diffrn_standards_number 0
_exptl_absorpt_coefficient_mu 2.954
_exptl_absorpt_correction_T_max 0.7457
_exptl_absorpt_correction_T_min 0.5012
_exptl_absorpt_correction_type multi-scan
_exptl_absorpt_process_details
;
SADABS-2008/1 (Bruker,2008) was used for absorption correction.
wR2(int) was 0.1056 before and 0.0448 after correction.
The Ratio of minimum to maximum transmission is 0.6721.
The \l/2 correction factor is 0.0015.
;
_exptl_crystal_colour colourless
_exptl_crystal_colour_primary colourless
_exptl_crystal_density_diffrn 2.902
_exptl_crystal_description block
_exptl_crystal_F_000 4530
_refine_diff_density_max 1.053
_refine_diff_density_min -1.021
_refine_diff_density_rms 0.166
_refine_ls_extinction_method none
_refine_ls_goodness_of_fit_ref 1.107
_refine_ls_hydrogen_treatment mixed
_refine_ls_matrix_type full
_refine_ls_number_parameters 890
_refine_ls_number_reflns 13408
_refine_ls_number_restraints 66
_refine_ls_restrained_S_all 1.105
_refine_ls_R_factor_all 0.0497
_refine_ls_R_factor_gt 0.0345
_refine_ls_shift/su_max 0.001
_refine_ls_shift/su_mean 0.000
_refine_ls_structure_factor_coef Fsqd
_refine_ls_weighting_details 'w=1/[\s^2^(Fo^2^)+(0.0083P)^2^+16.0830P] where P=(Fo^2^+2Fc^2^)/3'
_refine_ls_weighting_scheme calc
_refine_ls_wR_factor_gt 0.0653
_refine_ls_wR_factor_ref 0.0705
_reflns_Friedel_coverage 0.000
_reflns_number_gt 11218
_reflns_number_total 13408
_reflns_threshold_expression 'I > 2\s(I)'
_cod_data_source_file d1ce01419f2.cif
_cod_data_source_block 2
_cod_depositor_comments 'Adding full bibliography for 7244020--7244026.cif.'
_cod_original_cell_volume 5444.1(12)
_cod_database_code 7244021
_shelx_shelxl_version_number 2018/3
_shelx_space_group_comment
;
The symmetry employed for this shelxl refinement is uniquely defined
by the following loop, which should always be used as a source of
symmetry information in preference to the above space-group names.
They are only intended as comments.
;
_olex2_refinement_description
;
1. Fixed Uiso
 At 1.2 times of:
  All C(H) groups, All C(H,H) groups
 At 1.5 times of:
  All N(H) groups, All O(H,H) groups
2. Restrained distances
 H41A-O41 = O41-H41B
 0.85 with sigma of 0.02
 H12-N12 = H10-N10
 0.85 with sigma of 0.02
 N6-H6 = N6A-H6A
 0.85 with sigma of 0.02
3. Rigid body (RIGU) restrains
 N5, N6, C11, C13, C25, C13A, N6A, C11A, C25A
 with sigma for 1-2 distances of 0.004 and sigma for 1-3 distances of 0.004
4. Others
 Sof(C13A)=Sof(H13A)=Sof(N6A)=Sof(H6A)=Sof(C11A)=Sof(H11A)=Sof(C25A)=Sof(H25A)=
 1-FVAR(1)
 Sof(N6)=Sof(H6)=Sof(C11)=Sof(H11)=Sof(C13)=Sof(H13)=Sof(C25)=Sof(H25)=FVAR(1)
5.a Secondary CH2 refined with riding coordinates:
 C8(H8A,H8B), C9(H9A,H9B), C10(H10A,H10B), C20(H20A,H20B), C21(H21A,H21B),
 C22(H22A,H22B)
5.b Aromatic/amide H refined with riding coordinates:
 C1(H1), C2(H2), C3(H3), C4(H4), C7(H7), C11(H11), C12(H12A), C13(H13),
 C14(H14), C15(H15), C16(H16), C17(H17), C19(H19), C23(H23), C24(H24), C25(H25),
  C13A(H13A), C11A(H11A), C25A(H25A)
;
_smtbx_masks_void_probe_radius 1.2
_smtbx_masks_void_truncation_radius 1.2
_olex2_submission_special_instructions 'No special instructions were received'

loop_
_space_group_symop_operation_xyz
'x, y, z'
'-x, y+1/2, -z+1/2'
'-x, -y, -z'
'x, -y-1/2, z-1/2'

loop_
_atom_site_label
_atom_site_type_symbol
_atom_site_fract_x
_atom_site_fract_y
_atom_site_fract_z
_atom_site_U_iso_or_equiv
_atom_site_adp_type
_atom_site_occupancy
_atom_site_site_symmetry_order
_atom_site_calc_flag
_atom_site_refinement_flags_posn
_atom_site_refinement_flags_adp
_atom_site_refinement_flags_occupancy
_atom_site_disorder_assembly
_atom_site_disorder_group
Mo1 Mo 0.37847(3) 0.47511(2) 0.21612(2) 0.01527(8) Uani 1 1 d . . . . .
Mo2 Mo 0.49400(3) 0.34647(2) 0.17329(2) 0.01603(8) Uani 1 1 d . . . . .
Mo3 Mo 0.27112(3) 0.41047(2) 0.07294(2) 0.01783(8) Uani 1 1 d . . . . .
Mo4 Mo 0.07572(3) 0.27792(2) 0.06535(2) 0.01973(8) Uani 1 1 d . . . . .
Mo5 Mo 0.31554(3) 0.20711(2) 0.13739(2) 0.01891(8) Uani 1 1 d . . . . .
Mo6 Mo 0.00635(3) 0.42726(2) 0.13225(2) 0.01779(8) Uani 1 1 d . . . . .
Mo7 Mo 0.08581(3) 0.19648(2) 0.19998(2) 0.01835(8) Uani 1 1 d . . . . .
Mo8 Mo -0.04034(3) 0.33820(2) 0.25279(2) 0.01720(8) Uani 1 1 d . . . . .
Mo9 Mo 0.20930(3) 0.26537(2) 0.36078(2) 0.01650(8) Uani 1 1 d . . . . .
Mo10 Mo 0.12147(3) 0.46345(2) 0.28540(2) 0.01529(8) Uani 1 1 d . . . . .
Mo11 Mo 0.44759(3) 0.24817(2) 0.30780(2) 0.01684(8) Uani 1 1 d . . . . .
Mo12 Mo 0.38314(3) 0.38485(2) 0.36625(2) 0.01354(7) Uani 1 1 d . . . . .
Co1 Co 0.500000 0.500000 0.500000 0.01390(16) Uani 1 2 d S . P . .
Si1 Si 0.22886(9) 0.33675(5) 0.21465(5) 0.0125(2) Uani 1 1 d . . . . .
O1 O 0.4389(3) 0.43046(14) 0.43013(14) 0.0192(6) Uani 1 1 d . . . . .
O2 O 0.1299(3) 0.44112(14) 0.10037(15) 0.0220(7) Uani 1 1 d . . . . .
O3 O 0.4855(2) 0.32206(13) 0.36911(14) 0.0176(6) Uani 1 1 d . . . . .
O4 O 0.2920(3) 0.32635(14) 0.40852(14) 0.0187(6) Uani 1 1 d . . . . .
O5 O 0.2328(3) 0.42462(13) 0.34179(14) 0.0173(6) Uani 1 1 d . . . . .
O6 O 0.4494(3) 0.54055(14) 0.23907(16) 0.0251(7) Uani 1 1 d . . . . .
O7 O 0.5117(2) 0.42604(13) 0.20188(14) 0.0166(6) Uani 1 1 d . . . . .
O8 O 0.3337(3) 0.48409(14) 0.12899(15) 0.0212(7) Uani 1 1 d . . . . .
O9 O 0.2451(2) 0.48862(13) 0.24014(14) 0.0170(6) Uani 1 1 d . . . . .
O10 O 0.2536(3) 0.44645(17) 0.00094(16) 0.0326(8) Uani 1 1 d . . . . .
O11 O 0.4157(3) 0.38198(14) 0.08567(15) 0.0210(7) Uani 1 1 d . . . . .
O12 O 0.4205(2) 0.42915(13) 0.30191(14) 0.0166(6) Uani 1 1 d . . . . .
O13 O 0.1933(3) 0.34021(14) 0.05290(15) 0.0221(7) Uani 1 1 d . . . . .
O14 O 0.3125(2) 0.37815(13) 0.18131(13) 0.0145(6) Uani 1 1 d . . . . .
O15 O 0.0017(3) 0.26857(16) -0.01064(16) 0.0296(8) Uani 1 1 d . . . A 1
O16 O 0.2073(3) 0.22100(14) 0.06448(15) 0.0236(7) Uani 1 1 d . . . . .
O17 O 0.0149(3) 0.21693(14) 0.10727(16) 0.0236(7) Uani 1 1 d . . . . .
O18 O 0.0051(3) 0.34374(14) 0.09266(15) 0.0223(7) Uani 1 1 d . . . . .
O19 O 0.1904(2) 0.27606(13) 0.17118(14) 0.0154(6) Uani 1 1 d . . . . .
O20 O 0.0004(3) 0.13749(15) 0.20789(18) 0.0319(8) Uani 1 1 d . . . B 1
O21 O -0.0185(3) 0.26646(13) 0.21467(15) 0.0193(6) Uani 1 1 d . . . . .
O22 O 0.1569(3) 0.20952(13) 0.28317(15) 0.0200(6) Uani 1 1 d . . . . .
O23 O 0.1990(3) 0.15728(13) 0.17064(15) 0.0220(7) Uani 1 1 d . . . . .
O24 O 0.1732(3) 0.22034(15) 0.41716(16) 0.0281(8) Uani 1 1 d . . . C 2
O25 O 0.2950(2) 0.31655(12) 0.28677(13) 0.0133(6) Uani 1 1 d . . . . .
O26 O 0.6197(3) 0.33347(15) 0.15475(16) 0.0250(7) Uani 1 1 d . . . . .
O27 O 0.4082(3) 0.27198(14) 0.13403(15) 0.0215(7) Uani 1 1 d . . . . .
O28 O 0.5074(3) 0.30774(13) 0.25018(15) 0.0196(6) Uani 1 1 d . . . . .
O29 O 0.3876(3) 0.14763(15) 0.11606(18) 0.0317(8) Uani 1 1 d . . . . .
O30 O 0.5665(3) 0.20820(15) 0.33669(17) 0.0292(8) Uani 1 1 d . . . . .
O31 O 0.3854(3) 0.20836(14) 0.23419(15) 0.0215(7) Uani 1 1 d . . . . .
O32 O 0.3552(3) 0.22106(13) 0.35950(15) 0.0200(6) Uani 1 1 d . . . . .
O33 O -0.1545(3) 0.32455(15) 0.28422(17) 0.0272(7) Uani 1 1 d . . . . .
O34 O 0.0005(3) 0.41878(14) 0.29969(15) 0.0195(6) Uani 1 1 d . . . . .
O35 O 0.0800(3) 0.30853(14) 0.32806(15) 0.0203(6) Uani 1 1 d . . . . .
O36 O -0.0997(3) 0.38359(14) 0.18077(15) 0.0223(7) Uani 1 1 d . . . . .
O37 O -0.0971(3) 0.45987(16) 0.07621(17) 0.0291(8) Uani 1 1 d . . . . .
O38 O 0.0282(3) 0.48464(14) 0.19731(15) 0.0201(6) Uani 1 1 d . . . . .
O39 O 0.1174(2) 0.37676(13) 0.21927(13) 0.0145(6) Uani 1 1 d . . . . .
O40 O 0.1081(3) 0.52879(14) 0.32541(16) 0.0260(7) Uani 1 1 d . . . D 2
N1 N 0.5950(3) 0.42903(17) 0.55632(18) 0.0209(8) Uani 1 1 d . . . . .
N2 N 0.6020(4) 0.37640(18) 0.52145(19) 0.0266(9) Uani 1 1 d . . . . .
N3 N 0.6567(4) 0.35521(18) 0.62453(19) 0.0265(9) Uani 1 1 d . . . . .
N4 N 0.6275(4) 0.1451(2) 0.5037(2) 0.0374(11) Uani 1 1 d . . . . .
N5 N 0.8621(4) 0.35825(19) 0.8511(2) 0.0307(9) Uani 1 1 d . . . . .
N6 N 0.913(2) 0.4176(8) 0.9347(8) 0.039(5) Uani 0.47(5) 1 d D . P E 1
H6 H 0.905(14) 0.446(5) 0.961(5) 0.059 Uiso 0.47(5) 1 d D U P E 1
N7 N 0.7309(3) 0.54330(18) 0.49050(19) 0.0224(8) Uani 1 1 d . . . . .
N8 N 0.6371(3) 0.51412(17) 0.45548(18) 0.0203(8) Uani 1 1 d . . . . .
N9 N 0.7595(3) 0.52103(17) 0.39383(18) 0.0187(7) Uani 1 1 d . . . . .
N10 N 1.1174(4) 0.6254(2) 0.5298(2) 0.0341(10) Uani 1 1 d D . . . .
H10 H 1.183(3) 0.636(3) 0.550(3) 0.051 Uiso 1 1 d D U . . .
N11 N 0.6960(3) 0.52259(19) 0.15792(19) 0.0256(9) Uani 1 1 d . . . . .
N12 N 0.5936(5) 0.4745(2) 0.0793(2) 0.0395(12) Uani 1 1 d D . . . .
H12 H 0.578(6) 0.444(2) 0.054(3) 0.059 Uiso 1 1 d D U . . .
C1 C 0.5375(5) 0.1818(2) 0.4905(2) 0.0323(12) Uani 1 1 d . . . . .
H1 H 0.469686 0.165330 0.467791 0.039 Uiso 1 1 calc R U . . .
C2 C 0.5393(4) 0.2428(2) 0.5085(2) 0.0259(10) Uani 1 1 d . . . . .
H2 H 0.474531 0.266772 0.497572 0.031 Uiso 1 1 calc R U . . .
C3 C 0.7237(5) 0.1703(2) 0.5356(3) 0.0362(13) Uani 1 1 d . . . . .
H3 H 0.787996 0.145804 0.544175 0.043 Uiso 1 1 calc R U . . .
C4 C 0.7336(4) 0.2306(2) 0.5567(3) 0.0294(11) Uani 1 1 d . . . . .
H4 H 0.802342 0.245830 0.579542 0.035 Uiso 1 1 calc R U . . .
C5 C 0.6388(4) 0.2676(2) 0.5430(2) 0.0234(10) Uani 1 1 d . . . . .
C6 C 0.6365(4) 0.3324(2) 0.5624(2) 0.0220(9) Uani 1 1 d . . . . .
C7 C 0.6282(5) 0.4151(2) 0.6172(2) 0.0273(11) Uani 1 1 d . . . . .
H7 H 0.631740 0.442678 0.651181 0.033 Uiso 1 1 calc R U . . .
C8 C 0.6929(7) 0.3200(3) 0.6845(3) 0.054(2) Uani 1 1 d . . . . .
H8A H 0.744096 0.287778 0.677292 0.064 Uiso 1 1 calc R U . . .
H8B H 0.627534 0.300605 0.695491 0.064 Uiso 1 1 calc R U . . .
C9 C 0.7500(4) 0.3587(2) 0.7397(2) 0.0268(10) Uani 1 1 d . . . . .
H9A H 0.694924 0.385359 0.752885 0.032 Uiso 1 1 calc R U . . .
H9B H 0.805840 0.384488 0.725945 0.032 Uiso 1 1 calc R U . . .
C10 C 0.8070(5) 0.3200(2) 0.7965(2) 0.0289(11) Uani 1 1 d . . . . .
H10A H 0.751345 0.293865 0.809877 0.035 Uiso 1 1 calc R U . . .
H10B H 0.862757 0.293704 0.783403 0.035 Uiso 1 1 calc R U . . .
C11 C 0.827(3) 0.3930(17) 0.8967(19) 0.049(6) Uani 0.47(5) 1 d . . P E 1
H11 H 0.752757 0.398177 0.899917 0.059 Uiso 0.47(5) 1 calc R U P E 1
C12 C 0.5450(5) 0.5309(3) 0.0816(3) 0.0460(16) Uani 1 1 d . . . . .
H12A H 0.478993 0.545178 0.054734 0.055 Uiso 1 1 calc R U . . .
C13 C 0.978(2) 0.3697(16) 0.8590(12) 0.034(4) Uani 0.47(5) 1 d . . P E 1
H13 H 1.022048 0.356067 0.831017 0.041 Uiso 0.47(5) 1 calc R U P E 1
C14 C 1.0284(5) 0.6385(2) 0.5553(3) 0.0333(12) Uani 1 1 d . . . . .
H14 H 1.036749 0.664340 0.591077 0.040 Uiso 1 1 calc R U . . .
C15 C 0.9257(4) 0.6140(2) 0.5292(2) 0.0267(10) Uani 1 1 d . . . . .
H15 H 0.863908 0.622972 0.547074 0.032 Uiso 1 1 calc R U . . .
C16 C 1.0080(4) 0.5640(2) 0.4496(2) 0.0261(10) Uani 1 1 d . . . . .
H16 H 1.002265 0.538920 0.413406 0.031 Uiso 1 1 calc R U . . .
C17 C 1.1095(4) 0.5898(3) 0.4780(3) 0.0332(12) Uani 1 1 d . . . . .
H17 H 1.172870 0.582451 0.461033 0.040 Uiso 1 1 calc R U . . .
C18 C 0.8028(4) 0.5472(2) 0.4526(2) 0.0196(9) Uani 1 1 d . . . . .
C19 C 0.6561(4) 0.5016(2) 0.3984(2) 0.0206(9) Uani 1 1 d . . . . .
H19 H 0.605142 0.481979 0.365464 0.025 Uiso 1 1 calc R U . . .
C20 C 0.8102(4) 0.5174(2) 0.3368(2) 0.0231(10) Uani 1 1 d . . . . .
H20A H 0.852696 0.479386 0.338367 0.028 Uiso 1 1 calc R U . . .
H20B H 0.862269 0.551338 0.337528 0.028 Uiso 1 1 calc R U . . .
C21 C 0.7217(4) 0.5195(3) 0.2747(2) 0.0323(12) Uani 1 1 d . . . . .
H21A H 0.667878 0.551942 0.277118 0.039 Uiso 1 1 calc R U . . .
H21B H 0.681227 0.480734 0.268362 0.039 Uiso 1 1 calc R U . . .
C22 C 0.7775(5) 0.5313(3) 0.2185(2) 0.0349(12) Uani 1 1 d . . . . .
H22A H 0.806523 0.572996 0.220834 0.042 Uiso 1 1 calc R U . . .
H22B H 0.840357 0.503236 0.220576 0.042 Uiso 1 1 calc R U . . .
C23 C 0.6109(5) 0.5617(3) 0.1301(3) 0.0401(14) Uani 1 1 d . . . . .
H23 H 0.600916 0.601969 0.142585 0.048 Uiso 1 1 calc R U . . .
C24 C 0.6820(5) 0.4702(2) 0.1262(2) 0.0316(11) Uani 1 1 d . . . . .
H24 H 0.727886 0.435678 0.135755 0.038 Uiso 1 1 calc R U . . .
C25 C 1.014(3) 0.4016(16) 0.9105(13) 0.045(5) Uani 0.47(5) 1 d . . P E 1
H25 H 1.088064 0.412267 0.928576 0.054 Uiso 0.47(5) 1 calc R U P E 1
C26 C 0.9133(4) 0.5755(2) 0.4753(2) 0.0197(9) Uani 1 1 d . . . . .
O41 O 1.2920(4) 0.6502(4) 0.6228(3) 0.101(3) Uani 1 1 d D . . . .
H41A H 1.286(11) 0.655(6) 0.662(2) 0.151 Uiso 1 1 d D U . . .
H41B H 1.360(4) 0.658(5) 0.621(6) 0.151 Uiso 1 1 d D U . . .
C13A C 0.970(2) 0.3712(16) 0.8754(15) 0.044(5) Uani 0.53(5) 1 d . . P E 2
H13A H 1.029764 0.355301 0.859191 0.053 Uiso 0.53(5) 1 calc R U P E 2
N6A N 0.9829(17) 0.4079(10) 0.9233(11) 0.047(5) Uani 0.53(5) 1 d D . P E 2
H6A H 1.014(12) 0.430(5) 0.956(4) 0.070 Uiso 0.53(5) 1 d D U P E 2
C11A C 0.800(2) 0.3810(12) 0.8919(12) 0.038(4) Uani 0.53(5) 1 d . . P E 2
H11A H 0.723173 0.375422 0.887852 0.045 Uiso 0.53(5) 1 calc R U P E 2
C25A C 0.866(3) 0.4118(10) 0.9375(11) 0.045(5) Uani 0.53(5) 1 d . . P E 2
H25A H 0.845226 0.432105 0.971898 0.054 Uiso 0.53(5) 1 calc R U P E 2

loop_
_atom_site_aniso_label
_atom_site_aniso_U_11
_atom_site_aniso_U_22
_atom_site_aniso_U_33
_atom_site_aniso_U_23
_atom_site_aniso_U_13
_atom_site_aniso_U_12
Mo1 0.01610(17) 0.01259(16) 0.01772(17) -0.00091(13) 0.00495(14) -0.00127(13)
Mo2 0.01518(17) 0.01653(17) 0.01775(18) -0.00203(14) 0.00656(14) -0.00018(13)
Mo3 0.02002(19) 0.02026(18) 0.01370(17) 0.00114(14) 0.00470(15) -0.00088(14)
Mo4 0.01994(19) 0.02254(19) 0.01586(18) -0.00527(15) 0.00192(15) -0.00307(14)
Mo5 0.02045(19) 0.01518(17) 0.02200(19) -0.00658(14) 0.00655(16) -0.00054(14)
Mo6 0.01492(18) 0.02003(18) 0.01745(18) 0.00189(14) 0.00127(14) 0.00232(13)
Mo7 0.01988(19) 0.01415(17) 0.02129(19) -0.00355(14) 0.00499(15) -0.00478(13)
Mo8 0.01458(17) 0.01794(18) 0.01992(18) -0.00094(14) 0.00558(15) -0.00141(13)
Mo9 0.01935(18) 0.01559(17) 0.01532(17) 0.00131(14) 0.00538(15) -0.00144(13)
Mo10 0.01577(17) 0.01341(16) 0.01731(17) -0.00174(13) 0.00491(14) 0.00224(13)
Mo11 0.01714(18) 0.01404(17) 0.01888(18) 0.00037(14) 0.00281(15) 0.00258(13)
Mo12 0.01374(16) 0.01441(16) 0.01168(16) -0.00264(13) 0.00096(13) -0.00075(12)
Co1 0.0134(4) 0.0151(4) 0.0133(4) -0.0019(3) 0.0033(3) -0.0020(3)
Si1 0.0135(5) 0.0117(5) 0.0126(5) -0.0013(4) 0.0032(4) -0.0001(4)
O1 0.0190(15) 0.0205(15) 0.0169(15) -0.0053(12) 0.0011(13) -0.0017(12)
O2 0.0231(17) 0.0209(16) 0.0225(16) 0.0001(13) 0.0056(14) 0.0017(12)
O3 0.0148(15) 0.0178(15) 0.0192(15) -0.0002(12) 0.0010(12) 0.0000(11)
O4 0.0217(16) 0.0217(15) 0.0123(14) 0.0005(12) 0.0031(13) -0.0013(12)
O5 0.0178(15) 0.0157(14) 0.0185(15) -0.0021(12) 0.0037(12) -0.0005(11)
O6 0.0243(17) 0.0206(16) 0.0316(18) -0.0018(14) 0.0090(15) -0.0047(13)
O7 0.0163(15) 0.0150(14) 0.0206(15) -0.0025(12) 0.0086(12) -0.0006(11)
O8 0.0259(17) 0.0185(15) 0.0200(15) 0.0022(12) 0.0068(14) -0.0012(12)
O9 0.0175(15) 0.0163(14) 0.0185(15) 0.0008(12) 0.0067(12) 0.0021(11)
O10 0.042(2) 0.036(2) 0.0209(17) 0.0101(15) 0.0092(16) 0.0030(16)
O11 0.0204(16) 0.0224(16) 0.0214(16) -0.0014(13) 0.0072(13) -0.0010(12)
O12 0.0154(14) 0.0179(14) 0.0173(15) -0.0002(12) 0.0053(12) 0.0008(11)
O13 0.0223(16) 0.0264(17) 0.0175(15) -0.0050(13) 0.0040(13) -0.0021(13)
O14 0.0167(14) 0.0152(14) 0.0124(13) -0.0023(11) 0.0051(12) -0.0012(11)
O15 0.0296(19) 0.039(2) 0.0175(16) -0.0069(15) -0.0005(15) -0.0066(15)
O16 0.0248(17) 0.0232(16) 0.0227(16) -0.0091(13) 0.0046(14) -0.0013(13)
O17 0.0214(16) 0.0230(16) 0.0246(17) -0.0056(13) 0.0011(14) -0.0053(13)
O18 0.0187(16) 0.0240(16) 0.0240(16) -0.0017(13) 0.0040(13) -0.0010(12)
O19 0.0160(14) 0.0151(14) 0.0144(14) -0.0046(11) 0.0015(12) -0.0034(11)
O20 0.033(2) 0.0238(17) 0.039(2) -0.0068(15) 0.0088(17) -0.0123(14)
O21 0.0175(15) 0.0190(15) 0.0216(16) -0.0023(12) 0.0044(13) -0.0018(12)
O22 0.0242(16) 0.0157(15) 0.0208(16) -0.0011(12) 0.0063(13) -0.0011(12)
O23 0.0264(17) 0.0137(14) 0.0265(17) -0.0051(12) 0.0073(14) -0.0026(12)
O24 0.034(2) 0.0289(18) 0.0226(17) 0.0040(14) 0.0086(15) -0.0059(14)
O25 0.0131(14) 0.0140(13) 0.0126(13) -0.0020(11) 0.0022(11) 0.0010(10)
O26 0.0193(16) 0.0259(17) 0.0326(18) -0.0018(14) 0.0119(14) 0.0012(13)
O27 0.0241(17) 0.0208(15) 0.0199(16) -0.0054(13) 0.0053(14) -0.0006(12)
O28 0.0224(16) 0.0175(15) 0.0196(15) -0.0015(12) 0.0061(13) -0.0015(12)
O29 0.0307(19) 0.0248(18) 0.040(2) -0.0121(15) 0.0085(17) 0.0036(14)
O30 0.0267(18) 0.0287(18) 0.0308(19) 0.0034(15) 0.0034(15) 0.0099(14)
O31 0.0213(16) 0.0173(15) 0.0260(17) -0.0025(13) 0.0052(14) -0.0006(12)
O32 0.0226(16) 0.0156(15) 0.0211(16) 0.0045(12) 0.0033(13) 0.0016(12)
O33 0.0228(17) 0.0303(18) 0.0309(18) -0.0009(15) 0.0111(15) -0.0027(13)
O34 0.0170(15) 0.0222(16) 0.0212(15) -0.0020(13) 0.0081(13) 0.0018(12)
O35 0.0198(16) 0.0217(16) 0.0200(15) -0.0037(13) 0.0055(13) -0.0011(12)
O36 0.0167(15) 0.0235(16) 0.0251(17) -0.0004(13) 0.0012(13) 0.0000(12)
O37 0.0222(18) 0.0334(19) 0.0282(18) 0.0049(15) -0.0024(15) 0.0024(14)
O38 0.0187(15) 0.0190(15) 0.0231(16) 0.0011(12) 0.0052(13) 0.0041(12)
O39 0.0136(14) 0.0155(14) 0.0148(14) -0.0007(11) 0.0038(12) 0.0006(11)
O40 0.0322(19) 0.0170(15) 0.0321(18) -0.0045(14) 0.0145(16) 0.0069(13)
N1 0.025(2) 0.0188(18) 0.0172(18) 0.0007(15) 0.0012(16) 0.0001(15)
N2 0.036(2) 0.0199(19) 0.023(2) 0.0011(16) 0.0043(18) 0.0059(17)
N3 0.037(2) 0.0193(19) 0.0199(19) 0.0031(16) -0.0002(18) -0.0049(17)
N4 0.053(3) 0.027(2) 0.030(2) -0.0028(19) 0.003(2) 0.008(2)
N5 0.044(2) 0.025(2) 0.0199(19) 0.0039(16) -0.0011(18) 0.0054(17)
N6 0.071(15) 0.025(6) 0.022(6) -0.004(4) 0.011(9) -0.006(8)
N7 0.0147(18) 0.030(2) 0.022(2) -0.0011(16) 0.0043(16) -0.0030(15)
N8 0.0163(18) 0.0238(19) 0.0207(19) -0.0027(15) 0.0039(15) -0.0035(14)
N9 0.0172(18) 0.0226(19) 0.0179(18) -0.0041(15) 0.0071(15) -0.0025(14)
N10 0.024(2) 0.042(3) 0.034(2) 0.000(2) 0.000(2) -0.0110(19)
N11 0.025(2) 0.032(2) 0.0204(19) -0.0031(17) 0.0062(17) -0.0045(16)
N12 0.054(3) 0.038(3) 0.023(2) -0.001(2) 0.001(2) -0.020(2)
C1 0.047(3) 0.023(2) 0.021(2) 0.002(2) -0.003(2) 0.001(2)
C2 0.028(3) 0.025(2) 0.022(2) 0.0022(19) -0.001(2) 0.0028(19)
C3 0.042(3) 0.033(3) 0.033(3) 0.003(2) 0.009(3) 0.015(2)
C4 0.023(2) 0.034(3) 0.032(3) 0.003(2) 0.007(2) 0.005(2)
C5 0.030(3) 0.022(2) 0.017(2) 0.0062(18) 0.005(2) 0.0036(18)
C6 0.024(2) 0.021(2) 0.020(2) 0.0022(18) 0.0022(19) 0.0007(17)
C7 0.039(3) 0.023(2) 0.018(2) -0.0022(18) 0.003(2) -0.003(2)
C8 0.096(6) 0.030(3) 0.024(3) 0.009(2) -0.014(3) -0.016(3)
C9 0.035(3) 0.021(2) 0.022(2) 0.0014(19) 0.001(2) 0.0030(19)
C10 0.037(3) 0.026(2) 0.023(2) 0.001(2) 0.004(2) 0.000(2)
C11 0.052(11) 0.053(15) 0.043(9) -0.015(8) 0.009(8) 0.003(8)
C12 0.037(3) 0.072(5) 0.024(3) 0.016(3) -0.004(3) -0.002(3)
C13 0.044(5) 0.043(9) 0.011(8) 0.009(7) -0.003(6) 0.003(6)
C14 0.034(3) 0.035(3) 0.029(3) -0.006(2) 0.004(2) -0.009(2)
C15 0.022(2) 0.034(3) 0.025(2) -0.006(2) 0.007(2) -0.0025(19)
C16 0.024(2) 0.034(3) 0.020(2) -0.003(2) 0.005(2) 0.0016(19)
C17 0.016(2) 0.046(3) 0.040(3) -0.003(2) 0.010(2) -0.002(2)
C18 0.017(2) 0.022(2) 0.019(2) -0.0022(17) 0.0016(18) -0.0021(16)
C19 0.019(2) 0.022(2) 0.022(2) -0.0034(18) 0.0086(19) -0.0027(17)
C20 0.018(2) 0.028(2) 0.025(2) -0.0051(19) 0.0073(19) -0.0038(17)
C21 0.025(3) 0.049(3) 0.023(2) -0.005(2) 0.004(2) -0.005(2)
C22 0.027(3) 0.056(4) 0.022(2) -0.007(2) 0.006(2) -0.012(2)
C23 0.050(4) 0.038(3) 0.033(3) 0.003(2) 0.008(3) 0.014(3)
C24 0.041(3) 0.029(3) 0.025(3) 0.002(2) 0.009(2) -0.004(2)
C25 0.059(10) 0.054(10) 0.021(9) 0.002(7) 0.009(7) -0.011(9)
C26 0.019(2) 0.020(2) 0.020(2) 0.0034(17) 0.0060(18) 0.0002(16)
O41 0.024(3) 0.196(7) 0.082(4) -0.080(5) 0.011(3) -0.030(3)
C13A 0.045(6) 0.058(9) 0.028(12) -0.001(10) 0.001(6) -0.008(6)
N6A 0.054(10) 0.053(8) 0.025(10) 0.000(6) -0.009(7) -0.011(8)
C11A 0.054(8) 0.034(9) 0.023(7) -0.014(6) 0.005(6) -0.002(6)
C25A 0.061(12) 0.047(9) 0.023(6) -0.009(5) 0.003(8) -0.020(8)

loop_
_atom_type_symbol
_atom_type_description
_atom_type_scat_dispersion_real
_atom_type_scat_dispersion_imag
_atom_type_scat_source
C C 0.0033 0.0016 'International Tables Vol C Tables 4.2.6.8 and 6.1.1.4'
H H 0.0000 0.0000 'International Tables Vol C Tables 4.2.6.8 and 6.1.1.4'
Co Co 0.3494 0.9721 'International Tables Vol C Tables 4.2.6.8 and 6.1.1.4'
Mo Mo -1.6832 0.6857 'International Tables Vol C Tables 4.2.6.8 and 6.1.1.4'
N N 0.0061 0.0033 'International Tables Vol C Tables 4.2.6.8 and 6.1.1.4'
O O 0.0106 0.0060 'International Tables Vol C Tables 4.2.6.8 and 6.1.1.4'
Si Si 0.0817 0.0704 'International Tables Vol C Tables 4.2.6.8 and 6.1.1.4'

loop_
_geom_angle_atom_site_label_1
_geom_angle_atom_site_label_2
_geom_angle_atom_site_label_3
_geom_angle
_geom_angle_site_symmetry_1
_geom_angle_site_symmetry_3
_geom_angle_publ_flag
O6 Mo1 O7 96.57(14) . . ?
O6 Mo1 O8 103.02(15) . . ?
O6 Mo1 O9 102.33(15) . . ?
O6 Mo1 O12 98.26(14) . . ?
O6 Mo1 O14 169.32(14) . . ?
O7 Mo1 O12 79.47(12) . . ?
O7 Mo1 O14 72.77(11) . . ?
O8 Mo1 O7 88.90(13) . . ?
O8 Mo1 O9 100.06(14) . . ?
O8 Mo1 O12 156.78(13) . . ?
O8 Mo1 O14 76.57(12) . . ?
O9 Mo1 O7 156.56(12) . . ?
O9 Mo1 O12 84.18(12) . . ?
O9 Mo1 O14 88.19(12) . . ?
O12 Mo1 O14 80.79(11) . . ?
O7 Mo2 O11 86.60(13) . . ?
O7 Mo2 O14 75.16(11) . . ?
O7 Mo2 O27 156.00(13) . . ?
O11 Mo2 O14 72.16(11) . . ?
O26 Mo2 O7 100.87(14) . . ?
O26 Mo2 O11 96.95(15) . . ?
O26 Mo2 O14 168.45(13) . . ?
O26 Mo2 O27 100.60(14) . . ?
O26 Mo2 O28 102.76(15) . . ?
O27 Mo2 O11 80.27(12) . . ?
O27 Mo2 O14 81.69(11) . . ?
O28 Mo2 O7 99.32(13) . . ?
O28 Mo2 O11 157.87(13) . . ?
O28 Mo2 O14 88.66(12) . . ?
O28 Mo2 O27 86.25(13) . . ?
O2 Mo3 O8 78.95(13) . . ?
O2 Mo3 O14 80.62(11) . . ?
O8 Mo3 O14 72.10(11) . . ?
O10 Mo3 O2 98.89(16) . . ?
O10 Mo3 O8 96.86(15) . . ?
O10 Mo3 O11 102.83(17) . . ?
O10 Mo3 O13 102.93(16) . . ?
O10 Mo3 O14 168.88(15) . . ?
O11 Mo3 O2 155.56(13) . . ?
O11 Mo3 O8 87.40(13) . . ?
O11 Mo3 O14 75.90(12) . . ?
O13 Mo3 O2 85.08(14) . . ?
O13 Mo3 O8 156.25(14) . . ?
O13 Mo3 O11 100.70(14) . . ?
O13 Mo3 O14 88.13(12) . . ?
O13 Mo4 O19 81.18(11) . . ?
O15 Mo4 O13 101.79(15) . . ?
O15 Mo4 O16 100.29(16) . . ?
O15 Mo4 O17 100.77(16) . . ?
O15 Mo4 O18 101.94(16) . . ?
O15 Mo4 O19 171.43(14) . . ?
O16 Mo4 O13 80.16(13) . . ?
O16 Mo4 O19 72.14(11) . . ?
O17 Mo4 O13 155.97(13) . . ?
O17 Mo4 O16 87.78(14) . . ?
O17 Mo4 O19 75.33(12) . . ?
O18 Mo4 O13 84.73(14) . . ?
O18 Mo4 O16 155.23(13) . . ?
O18 Mo4 O17 98.61(15) . . ?
O18 Mo4 O19 86.28(12) . . ?
O16 Mo5 O19 75.87(12) . . ?
O16 Mo5 O23 87.25(14) . . ?
O16 Mo5 O31 156.17(14) . . ?
O23 Mo5 O19 72.02(11) . . ?
O23 Mo5 O31 80.20(13) . . ?
O27 Mo5 O16 100.26(14) . . ?
O27 Mo5 O19 87.82(12) . . ?
O27 Mo5 O23 156.19(13) . . ?
O27 Mo5 O31 84.33(13) . . ?
O29 Mo5 O16 102.89(16) . . ?
O29 Mo5 O19 169.03(15) . . ?
O29 Mo5 O23 97.09(16) . . ?
O29 Mo5 O27 103.09(16) . . ?
O29 Mo5 O31 98.73(15) . . ?
O31 Mo5 O19 81.00(11) . . ?
O2 Mo6 O18 85.85(14) . . ?
O2 Mo6 O36 158.81(13) . . ?
O2 Mo6 O38 99.74(14) . . ?
O2 Mo6 O39 89.28(12) . . ?
O18 Mo6 O36 80.71(13) . . ?
O18 Mo6 O39 81.52(11) . . ?
O36 Mo6 O39 72.65(11) . . ?
O37 Mo6 O2 102.78(16) . . ?
O37 Mo6 O18 98.63(15) . . ?
O37 Mo6 O36 95.41(15) . . ?
O37 Mo6 O38 101.94(15) . . ?
O37 Mo6 O39 167.92(15) . . ?
O38 Mo6 O18 156.85(13) . . ?
O38 Mo6 O36 86.86(13) . . ?
O38 Mo6 O39 76.15(12) . . ?
O17 Mo7 O19 73.82(11) . . ?
O17 Mo7 O21 80.47(13) . . ?
O20 Mo7 O17 96.99(15) . . ?
O20 Mo7 O19 170.57(14) . . ?
O20 Mo7 O21 97.97(15) . . ?
O20 Mo7 O22 101.47(16) . . ?
O20 Mo7 O23 101.59(16) . . ?
O21 Mo7 O19 82.80(11) . . ?
O22 Mo7 O17 158.04(13) . . ?
O22 Mo7 O19 87.96(12) . . ?
O22 Mo7 O21 85.26(13) . . ?
O22 Mo7 O23 99.56(14) . . ?
O23 Mo7 O17 88.17(14) . . ?
O23 Mo7 O19 76.42(12) . . ?
O23 Mo7 O21 158.43(13) . . ?
O21 Mo8 O34 157.80(13) . . ?
O21 Mo8 O35 85.70(13) . . ?
O21 Mo8 O36 99.47(14) . . ?
O21 Mo8 O39 88.09(12) . . ?
O33 Mo8 O21 103.64(15) . . ?
O33 Mo8 O34 95.44(15) . . ?
O33 Mo8 O35 98.60(15) . . ?
O33 Mo8 O36 102.31(16) . . ?
O33 Mo8 O39 168.26(13) . . ?
O34 Mo8 O39 72.96(11) . . ?
O35 Mo8 O34 80.26(12) . . ?
O35 Mo8 O39 81.53(11) . . ?
O36 Mo8 O34 87.24(13) . . ?
O36 Mo8 O35 156.54(13) . . ?
O36 Mo8 O39 75.83(12) . . ?
O4 Mo9 O22 156.72(13) . . ?
O4 Mo9 O25 75.78(12) . . ?
O4 Mo9 O32 88.55(13) . . ?
O4 Mo9 O35 99.25(13) . . ?
O22 Mo9 O25 81.43(11) . . ?
O24 Mo9 O4 103.16(15) . . ?
O24 Mo9 O22 98.11(15) . . ?
O24 Mo9 O25 167.98(14) . . ?
O24 Mo9 O32 95.40(15) . . ?
O24 Mo9 O35 103.63(16) . . ?
O32 Mo9 O22 80.06(12) . . ?
O32 Mo9 O25 72.65(11) . . ?
O35 Mo9 O22 84.66(13) . . ?
O35 Mo9 O25 88.31(12) . . ?
O35 Mo9 O32 157.07(13) . . ?
O5 Mo10 O9 85.04(13) . . ?
O5 Mo10 O34 98.89(13) . . ?
O5 Mo10 O38 155.35(13) . . ?
O5 Mo10 O39 86.27(11) . . ?
O9 Mo10 O39 81.85(11) . . ?
O34 Mo10 O9 157.09(13) . . ?
O34 Mo10 O38 87.86(13) . . ?
O34 Mo10 O39 75.94(12) . . ?
O38 Mo10 O9 80.05(12) . . ?
O38 Mo10 O39 72.32(11) . . ?
O40 Mo10 O5 101.66(15) . . ?
O40 Mo10 O9 99.83(15) . . ?
O40 Mo10 O34 101.42(15) . . ?
O40 Mo10 O38 100.16(14) . . ?
O40 Mo10 O39 171.99(14) . . ?
O3 Mo11 O25 71.58(10) . . ?
O28 Mo11 O3 79.50(12) . . ?
O28 Mo11 O25 81.33(11) . . ?
O30 Mo11 O3 96.69(14) . . ?
O30 Mo11 O25 168.03(14) . . ?
O30 Mo11 O28 99.20(15) . . ?
O30 Mo11 O31 103.50(16) . . ?
O30 Mo11 O32 101.81(16) . . ?
O31 Mo11 O3 156.63(13) . . ?
O31 Mo11 O25 88.48(12) . . ?
O31 Mo11 O28 85.70(13) . . ?
O31 Mo11 O32 99.52(14) . . ?
O32 Mo11 O3 87.58(13) . . ?
O32 Mo11 O25 75.92(12) . . ?
O32 Mo11 O28 156.46(13) . . ?
O1 Mo12 O3 104.90(14) . . ?
O1 Mo12 O4 100.33(14) . . ?
O1 Mo12 O5 98.05(13) . . ?
O1 Mo12 O12 99.59(14) . . ?
O1 Mo12 O25 173.21(13) . . ?
O3 Mo12 O4 86.98(13) . . ?
O3 Mo12 O5 155.38(12) . . ?
O3 Mo12 O25 75.64(11) . . ?
O4 Mo12 O25 72.90(11) . . ?
O5 Mo12 O4 80.19(12) . . ?
O5 Mo12 O25 80.51(11) . . ?
O12 Mo12 O3 98.34(13) . . ?
O12 Mo12 O4 157.28(12) . . ?
O12 Mo12 O5 86.31(13) . . ?
O12 Mo12 O25 86.97(12) . . ?
O1 Co1 O1 180.0 . 3_666 ?
N1 Co1 O1 93.46(13) . 3_666 ?
N1 Co1 O1 93.46(13) 3_666 . ?
N1 Co1 O1 86.54(13) 3_666 3_666 ?
N1 Co1 O1 86.54(13) . . ?
N1 Co1 N1 180.00(13) 3_666 . ?
N8 Co1 O1 89.11(13) . . ?
N8 Co1 O1 90.89(13) . 3_666 ?
N8 Co1 O1 90.89(13) 3_666 . ?
N8 Co1 O1 89.12(13) 3_666 3_666 ?
N8 Co1 N1 88.32(15) . . ?
N8 Co1 N1 91.68(15) 3_666 . ?
N8 Co1 N1 88.32(15) 3_666 3_666 ?
N8 Co1 N1 91.68(15) . 3_666 ?
N8 Co1 N8 180.00(16) 3_666 . ?
O14 Si1 O39 109.48(15) . . ?
O19 Si1 O14 109.66(16) . . ?
O19 Si1 O25 109.69(15) . . ?
O19 Si1 O39 109.10(16) . . ?
O25 Si1 O14 109.17(16) . . ?
O25 Si1 O39 109.73(15) . . ?
Mo12 O1 Co1 170.66(18) . . ?
Mo6 O2 Mo3 150.84(18) . . ?
Mo12 O3 Mo11 120.15(15) . . ?
Mo9 O4 Mo12 120.05(15) . . ?
Mo10 O5 Mo12 152.92(18) . . ?
Mo2 O7 Mo1 120.66(15) . . ?
Mo1 O8 Mo3 119.89(15) . . ?
Mo1 O9 Mo10 152.00(16) . . ?
Mo3 O11 Mo2 120.48(16) . . ?
Mo12 O12 Mo1 151.50(17) . . ?
Mo3 O13 Mo4 152.44(19) . . ?
Mo1 O14 Mo2 91.41(10) . . ?
Mo1 O14 Mo3 91.41(10) . . ?
Mo3 O14 Mo2 91.45(10) . . ?
Si1 O14 Mo1 124.82(15) . . ?
Si1 O14 Mo2 123.43(15) . . ?
Si1 O14 Mo3 124.50(15) . . ?
Mo5 O16 Mo4 121.37(16) . . ?
Mo4 O17 Mo7 119.84(16) . . ?
Mo4 O18 Mo6 152.06(18) . . ?
Mo5 O19 Mo4 90.62(10) . . ?
Mo7 O19 Mo4 91.00(10) . . ?
Mo7 O19 Mo5 91.67(10) . . ?
Si1 O19 Mo4 124.19(16) . . ?
Si1 O19 Mo5 124.45(16) . . ?
Si1 O19 Mo7 124.80(16) . . ?
Mo8 O21 Mo7 150.17(17) . . ?
Mo7 O22 Mo9 151.80(17) . . ?
Mo7 O23 Mo5 119.88(15) . . ?
Mo9 O25 Mo11 90.99(10) . . ?
Mo12 O25 Mo9 91.26(10) . . ?
Mo12 O25 Mo11 92.62(10) . . ?
Si1 O25 Mo9 123.81(15) . . ?
Si1 O25 Mo11 124.15(15) . . ?
Si1 O25 Mo12 124.34(15) . . ?
Mo5 O27 Mo2 151.90(18) . . ?
Mo2 O28 Mo11 150.26(18) . . ?
Mo11 O31 Mo5 151.76(18) . . ?
Mo11 O32 Mo9 120.43(15) . . ?
Mo10 O34 Mo8 119.85(16) . . ?
Mo9 O35 Mo8 151.26(18) . . ?
Mo8 O36 Mo6 119.43(16) . . ?
Mo6 O38 Mo10 120.00(15) . . ?
Mo6 O39 Mo8 92.09(10) . . ?
Mo6 O39 Mo10 91.54(10) . . ?
Mo8 O39 Mo10 91.25(10) . . ?
Si1 O39 Mo6 123.78(16) . . ?
Si1 O39 Mo8 124.86(15) . . ?
Si1 O39 Mo10 123.67(15) . . ?
N2 N1 Co1 113.1(3) . . ?
C7 N1 Co1 137.6(3) . . ?
C7 N1 N2 107.2(4) . . ?
C6 N2 N1 107.7(4) . . ?
C6 N3 C8 126.6(4) . . ?
C7 N3 C6 104.5(4) . . ?
C7 N3 C8 128.8(4) . . ?
C1 N4 C3 116.6(5) . . ?
C11 N5 C10 135.8(16) . . ?
C11 N5 C13 105.7(17) . . ?
C13 N5 C10 118.2(11) . . ?
C13A N5 C10 132.1(14) . . ?
C13A N5 C11A 108.1(14) . . ?
C11A N5 C10 119.3(11) . . ?
C11 N6 H6 121(10) . . ?
C11 N6 C25 107.8(18) . . ?
C25 N6 H6 129(10) . . ?
C18 N7 N8 106.5(4) . . ?
N7 N8 Co1 118.0(3) . . ?
C19 N8 Co1 134.2(3) . . ?
C19 N8 N7 107.8(4) . . ?
C18 N9 C20 128.5(4) . . ?
C19 N9 C18 104.4(4) . . ?
C19 N9 C20 127.1(4) . . ?
C14 N10 H10 120(5) . . ?
C17 N10 H10 118(5) . . ?
C17 N10 C14 122.3(4) . . ?
C23 N11 C22 127.3(5) . . ?
C24 N11 C22 123.5(5) . . ?
C24 N11 C23 108.4(4) . . ?
C12 N12 H12 133(5) . . ?
C24 N12 H12 117(5) . . ?
C24 N12 C12 109.2(5) . . ?
N4 C1 H1 118.2 . . ?
N4 C1 C2 123.6(5) . . ?
C2 C1 H1 118.2 . . ?
C1 C2 H2 120.6 . . ?
C1 C2 C5 118.9(5) . . ?
C5 C2 H2 120.6 . . ?
N4 C3 H3 118.0 . . ?
N4 C3 C4 124.1(5) . . ?
C4 C3 H3 118.0 . . ?
C3 C4 H4 120.9 . . ?
C3 C4 C5 118.3(5) . . ?
C5 C4 H4 120.9 . . ?
C2 C5 C4 118.5(4) . . ?
C2 C5 C6 117.1(4) . . ?
C4 C5 C6 124.4(5) . . ?
N2 C6 N3 109.7(4) . . ?
N2 C6 C5 122.9(4) . . ?
N3 C6 C5 127.0(4) . . ?
N1 C7 N3 110.9(4) . . ?
N1 C7 H7 124.5 . . ?
N3 C7 H7 124.5 . . ?
N3 C8 H8A 109.0 . . ?
N3 C8 H8B 109.0 . . ?
N3 C8 C9 112.8(4) . . ?
H8A C8 H8B 107.8 . . ?
C9 C8 H8A 109.0 . . ?
C9 C8 H8B 109.0 . . ?
C8 C9 H9A 109.3 . . ?
C8 C9 H9B 109.3 . . ?
C8 C9 C10 111.6(4) . . ?
H9A C9 H9B 108.0 . . ?
C10 C9 H9A 109.3 . . ?
C10 C9 H9B 109.3 . . ?
N5 C10 C9 111.4(4) . . ?
N5 C10 H10A 109.3 . . ?
N5 C10 H10B 109.3 . . ?
C9 C10 H10A 109.3 . . ?
C9 C10 H10B 109.3 . . ?
H10A C10 H10B 108.0 . . ?
N5 C11 H11 124.9 . . ?
N6 C11 N5 110(2) . . ?
N6 C11 H11 124.9 . . ?
N12 C12 H12A 126.7 . . ?
C23 C12 N12 106.6(5) . . ?
C23 C12 H12A 126.7 . . ?
N5 C13 H13 124.8 . . ?
C25 C13 N5 110.4(18) . . ?
C25 C13 H13 124.8 . . ?
N10 C14 H14 119.9 . . ?
N10 C14 C15 120.1(5) . . ?
C15 C14 H14 119.9 . . ?
C14 C15 H15 120.1 . . ?
C14 C15 C26 119.8(5) . . ?
C26 C15 H15 120.1 . . ?
C17 C16 H16 120.2 . . ?
C17 C16 C26 119.6(5) . . ?
C26 C16 H16 120.2 . . ?
N10 C17 C16 120.1(5) . . ?
N10 C17 H17 120.0 . . ?
C16 C17 H17 120.0 . . ?
N7 C18 N9 110.7(4) . . ?
N7 C18 C26 120.8(4) . . ?
N9 C18 C26 128.5(4) . . ?
N8 C19 N9 110.6(4) . . ?
N8 C19 H19 124.7 . . ?
N9 C19 H19 124.7 . . ?
N9 C20 H20A 109.3 . . ?
N9 C20 H20B 109.3 . . ?
N9 C20 C21 111.6(4) . . ?
H20A C20 H20B 108.0 . . ?
C21 C20 H20A 109.3 . . ?
C21 C20 H20B 109.3 . . ?
C20 C21 H21A 109.8 . . ?
C20 C21 H21B 109.8 . . ?
C20 C21 C22 109.5(4) . . ?
H21A C21 H21B 108.2 . . ?
C22 C21 H21A 109.8 . . ?
C22 C21 H21B 109.8 . . ?
N11 C22 C21 109.6(4) . . ?
N11 C22 H22A 109.7 . . ?
N11 C22 H22B 109.7 . . ?
C21 C22 H22A 109.7 . . ?
C21 C22 H22B 109.7 . . ?
H22A C22 H22B 108.2 . . ?
N11 C23 H23 126.5 . . ?
C12 C23 N11 106.9(5) . . ?
C12 C23 H23 126.5 . . ?
N11 C24 H24 125.6 . . ?
N12 C24 N11 108.8(5) . . ?
N12 C24 H24 125.6 . . ?
N6 C25 H25 127.3 . . ?
C13 C25 N6 105(2) . . ?
C13 C25 H25 127.3 . . ?
C15 C26 C18 117.0(4) . . ?
C16 C26 C15 118.1(4) . . ?
C16 C26 C18 124.8(4) . . ?
H41A O41 H41B 108(10) . . ?
N5 C13A H13A 123.8 . . ?
N6A C13A N5 112(2) . . ?
N6A C13A H13A 123.8 . . ?
C13A N6A H6A 161(10) . . ?
C13A N6A C25A 103.6(16) . . ?
C25A N6A H6A 94(10) . . ?
N5 C11A H11A 125.4 . . ?
C25A C11A N5 109.2(17) . . ?
C25A C11A H11A 125.4 . . ?
N6A C25A H25A 127.0 . . ?
C11A C25A N6A 105.9(17) . . ?
C11A C25A H25A 127.0 . . ?

loop_
_geom_bond_atom_site_label_1
_geom_bond_atom_site_label_2
_geom_bond_distance
_geom_bond_site_symmetry_2
_geom_bond_publ_flag
Mo1 O6 1.679(3) . ?
Mo1 O7 2.012(3) . ?
Mo1 O8 1.816(3) . ?
Mo1 O9 1.820(3) . ?
Mo1 O12 2.037(3) . ?
Mo1 O14 2.318(3) . ?
Mo2 O7 1.830(3) . ?
Mo2 O11 2.043(3) . ?
Mo2 O14 2.347(3) . ?
Mo2 O26 1.677(3) . ?
Mo2 O27 2.006(3) . ?
Mo2 O28 1.807(3) . ?
Mo3 O2 2.034(3) . ?
Mo3 O8 2.039(3) . ?
Mo3 O10 1.684(3) . ?
Mo3 O11 1.825(3) . ?
Mo3 O13 1.798(3) . ?
Mo3 O14 2.345(3) . ?
Mo4 O13 2.025(3) . ?
Mo4 O15 1.676(3) . ?
Mo4 O16 2.022(3) . ?
Mo4 O17 1.835(3) . ?
Mo4 O18 1.824(3) . ?
Mo4 O19 2.368(3) . ?
Mo5 O16 1.823(3) . ?
Mo5 O19 2.351(3) . ?
Mo5 O23 2.022(3) . ?
Mo5 O27 1.815(3) . ?
Mo5 O29 1.675(3) . ?
Mo5 O31 2.040(3) . ?
Mo6 O2 1.795(3) . ?
Mo6 O18 1.998(3) . ?
Mo6 O36 2.042(3) . ?
Mo6 O37 1.687(3) . ?
Mo6 O38 1.833(3) . ?
Mo6 O39 2.311(3) . ?
Mo7 O17 2.014(3) . ?
Mo7 O19 2.303(3) . ?
Mo7 O20 1.679(3) . ?
Mo7 O21 2.045(3) . ?
Mo7 O22 1.807(3) . ?
Mo7 O23 1.833(3) . ?
Mo8 O21 1.801(3) . ?
Mo8 O33 1.686(3) . ?
Mo8 O34 2.022(3) . ?
Mo8 O35 2.021(3) . ?
Mo8 O36 1.828(3) . ?
Mo8 O39 2.333(3) . ?
Mo9 O4 1.830(3) . ?
Mo9 O22 2.031(3) . ?
Mo9 O24 1.671(3) . ?
Mo9 O25 2.337(3) . ?
Mo9 O32 2.020(3) . ?
Mo9 O35 1.831(3) . ?
Mo10 O5 1.807(3) . ?
Mo10 O9 2.019(3) . ?
Mo10 O34 1.838(3) . ?
Mo10 O38 2.014(3) . ?
Mo10 O39 2.341(3) . ?
Mo10 O40 1.679(3) . ?
Mo11 O3 2.053(3) . ?
Mo11 O25 2.341(3) . ?
Mo11 O28 2.016(3) . ?
Mo11 O30 1.683(3) . ?
Mo11 O31 1.799(3) . ?
Mo11 O32 1.822(3) . ?
Mo12 O1 1.695(3) . ?
Mo12 O3 1.837(3) . ?
Mo12 O4 2.015(3) . ?
Mo12 O5 1.984(3) . ?
Mo12 O12 1.802(3) . ?
Mo12 O25 2.324(3) . ?
Co1 O1 2.132(3) 3_666 ?
Co1 O1 2.132(3) . ?
Co1 N1 2.130(4) 3_666 ?
Co1 N1 2.130(4) . ?
Co1 N8 2.102(4) . ?
Co1 N8 2.102(4) 3_666 ?
Si1 O14 1.625(3) . ?
Si1 O19 1.619(3) . ?
Si1 O25 1.624(3) . ?
Si1 O39 1.628(3) . ?
N1 N2 1.373(5) . ?
N1 C7 1.300(6) . ?
N2 C6 1.298(6) . ?
N3 C6 1.376(6) . ?
N3 C7 1.347(6) . ?
N3 C8 1.464(6) . ?
N4 C1 1.333(7) . ?
N4 C3 1.334(7) . ?
N5 C10 1.463(6) . ?
N5 C11 1.36(3) . ?
N5 C13 1.40(3) . ?
N5 C13A 1.33(3) . ?
N5 C11A 1.35(2) . ?
N6 H6 0.85(2) . ?
N6 C11 1.28(3) . ?
N6 C25 1.46(3) . ?
N7 N8 1.373(5) . ?
N7 C18 1.307(6) . ?
N8 C19 1.303(6) . ?
N9 C18 1.365(5) . ?
N9 C19 1.346(6) . ?
N9 C20 1.469(6) . ?
N10 H10 0.85(2) . ?
N10 C14 1.337(7) . ?
N10 C17 1.326(7) . ?
N11 C22 1.453(6) . ?
N11 C23 1.369(7) . ?
N11 C24 1.315(6) . ?
N12 H12 0.85(2) . ?
N12 C12 1.367(8) . ?
N12 C24 1.299(7) . ?
C1 H1 0.9300 . ?
C1 C2 1.379(7) . ?
C2 H2 0.9300 . ?
C2 C5 1.380(7) . ?
C3 H3 0.9300 . ?
C3 C4 1.381(7) . ?
C4 H4 0.9300 . ?
C4 C5 1.383(7) . ?
C5 C6 1.468(6) . ?
C7 H7 0.9300 . ?
C8 H8A 0.9700 . ?
C8 H8B 0.9700 . ?
C8 C9 1.483(7) . ?
C9 H9A 0.9700 . ?
C9 H9B 0.9700 . ?
C9 C10 1.507(6) . ?
C10 H10A 0.9700 . ?
C10 H10B 0.9700 . ?
C11 H11 0.9300 . ?
C12 H12A 0.9300 . ?
C12 C23 1.336(8) . ?
C13 H13 0.9300 . ?
C13 C25 1.29(3) . ?
C14 H14 0.9300 . ?
C14 C15 1.357(7) . ?
C15 H15 0.9300 . ?
C15 C26 1.395(6) . ?
C16 H16 0.9300 . ?
C16 C17 1.369(7) . ?
C16 C26 1.394(6) . ?
C17 H17 0.9300 . ?
C18 C26 1.459(6) . ?
C19 H19 0.9300 . ?
C20 H20A 0.9700 . ?
C20 H20B 0.9700 . ?
C20 C21 1.507(6) . ?
C21 H21A 0.9700 . ?
C21 H21B 0.9700 . ?
C21 C22 1.510(7) . ?
C22 H22A 0.9700 . ?
C22 H22B 0.9700 . ?
C23 H23 0.9300 . ?
C24 H24 0.9300 . ?
C25 H25 0.9300 . ?
O41 H41A 0.85(2) . ?
O41 H41B 0.85(2) . ?
C13A H13A 0.9300 . ?
C13A N6A 1.27(2) . ?
N6A H6A 0.85(2) . ?
N6A C25A 1.51(3) . ?
C11A H11A 0.9300 . ?
C11A C25A 1.30(2) . ?
C25A H25A 0.9300 . ?

loop_
_geom_hbond_atom_site_label_D
_geom_hbond_atom_site_label_H
_geom_hbond_atom_site_label_A
_geom_hbond_distance_DH
_geom_hbond_distance_HA
_geom_hbond_distance_DA
_geom_hbond_angle_DHA
_geom_hbond_site_symmetry_A
_geom_hbond_publ_flag
N6 H6 O37 0.85(2) 2.45(10) 3.157(17) 140(13) 1_656 yes
N10 H10 O41 0.85(2) 1.83(4) 2.618(7) 153(6) . yes
N12 H12 N4 0.85(2) 2.35(4) 3.124(7) 152(7) 4_565 yes
O41 H41A O33 0.85(2) 2.19(8) 2.889(7) 139(11) 3_666 yes
O41 H41B O3 0.85(2) 1.89(3) 2.735(6) 170(12) 3_766 yes

loop_
_geom_torsion_atom_site_label_1
_geom_torsion_atom_site_label_2
_geom_torsion_atom_site_label_3
_geom_torsion_atom_site_label_4
_geom_torsion
_geom_torsion_site_symmetry_1
_geom_torsion_site_symmetry_2
_geom_torsion_site_symmetry_3
_geom_torsion_site_symmetry_4
_geom_torsion_publ_flag
Co1 N1 N2 C6 -164.8(3) . . . . ?
Co1 N1 C7 N3 160.9(4) . . . . ?
Co1 N8 C19 N9 179.5(3) . . . . ?
O1 Mo12 O3 Mo11 172.54(17) . . . . ?
O1 Mo12 O12 Mo1 -123.0(3) . . . . ?
O2 Mo3 O11 Mo2 17.5(4) . . . . ?
O2 Mo3 O13 Mo4 -29.4(4) . . . . ?
O2 Mo6 O38 Mo10 -86.77(19) . . . . ?
O3 Mo11 O31 Mo5 19.8(7) . . . . ?
O3 Mo11 O32 Mo9 70.90(17) . . . . ?
O3 Mo12 O12 Mo1 130.2(3) . . . . ?
O4 Mo9 O35 Mo8 126.2(4) . . . . ?
O4 Mo12 O3 Mo11 72.65(17) . . . . ?
O4 Mo12 O12 Mo1 27.9(6) . . . . ?
O5 Mo10 O34 Mo8 -84.08(18) . . . . ?
O5 Mo12 O3 Mo11 14.3(4) . . . . ?
O5 Mo12 O12 Mo1 -25.5(3) . . . . ?
O6 Mo1 O8 Mo3 167.43(19) . . . . ?
O6 Mo1 O9 Mo10 -129.3(4) . . . . ?
O7 Mo1 O8 Mo3 70.94(18) . . . . ?
O7 Mo1 O9 Mo10 13.7(6) . . . . ?
O7 Mo2 O28 Mo11 127.7(3) . . . . ?
O8 Mo1 O9 Mo10 124.8(4) . . . . ?
O8 Mo3 O11 Mo2 73.14(18) . . . . ?
O8 Mo3 O13 Mo4 18.3(7) . . . . ?
O9 Mo1 O8 Mo3 -87.28(19) . . . . ?
O9 Mo10 O5 Mo12 -23.5(4) . . . . ?
O9 Mo10 O34 Mo8 14.3(4) . . . . ?
O10 Mo3 O11 Mo2 169.59(19) . . . . ?
O10 Mo3 O13 Mo4 -127.4(4) . . . . ?
O11 Mo2 O7 Mo1 71.90(18) . . . . ?
O11 Mo2 O28 Mo11 23.5(6) . . . . ?
O11 Mo3 O13 Mo4 126.6(4) . . . . ?
O12 Mo1 O8 Mo3 11.5(5) . . . . ?
O12 Mo1 O9 Mo10 -32.1(4) . . . . ?
O12 Mo12 O3 Mo11 -85.15(18) . . . . ?
O13 Mo3 O11 Mo2 -84.36(19) . . . . ?
O13 Mo4 O17 Mo7 11.6(5) . . . . ?
O13 Mo4 O18 Mo6 -27.2(4) . . . . ?
O14 Mo1 O8 Mo3 -1.60(16) . . . . ?
O14 Mo1 O9 Mo10 48.8(4) . . . . ?
O14 Mo2 O7 Mo1 -0.53(15) . . . . ?
O14 Mo2 O28 Mo11 52.9(3) . . . . ?
O14 Mo3 O11 Mo2 0.95(15) . . . . ?
O14 Mo3 O13 Mo4 51.3(4) . . . . ?
O14 Si1 O19 Mo4 -66.3(2) . . . . ?
O14 Si1 O19 Mo5 52.5(2) . . . . ?
O14 Si1 O19 Mo7 173.85(16) . . . . ?
O14 Si1 O25 Mo9 173.27(15) . . . . ?
O14 Si1 O25 Mo11 -68.1(2) . . . . ?
O14 Si1 O25 Mo12 54.0(2) . . . . ?
O14 Si1 O39 Mo6 52.0(2) . . . . ?
O14 Si1 O39 Mo8 173.32(16) . . . . ?
O14 Si1 O39 Mo10 -66.9(2) . . . . ?
O15 Mo4 O17 Mo7 171.2(2) . . . . ?
O15 Mo4 O18 Mo6 -128.2(4) . . . . ?
O16 Mo4 O17 Mo7 71.14(19) . . . . ?
O16 Mo4 O18 Mo6 25.2(6) . . . . ?
O16 Mo5 O27 Mo2 126.3(4) . . . . ?
O17 Mo4 O18 Mo6 128.8(4) . . . . ?
O17 Mo7 O22 Mo9 17.2(7) . . . . ?
O17 Mo7 O23 Mo5 72.82(18) . . . . ?
O18 Mo4 O17 Mo7 -84.8(2) . . . . ?
O18 Mo6 O2 Mo3 -29.7(4) . . . . ?
O18 Mo6 O38 Mo10 15.6(5) . . . . ?
O19 Mo4 O17 Mo7 -0.97(16) . . . . ?
O19 Mo4 O18 Mo6 54.2(4) . . . . ?
O19 Mo5 O16 Mo4 -0.01(16) . . . . ?
O19 Mo5 O27 Mo2 51.1(4) . . . . ?
O19 Mo7 O22 Mo9 50.7(4) . . . . ?
O19 Mo7 O23 Mo5 -0.98(15) . . . . ?
O19 Si1 O14 Mo1 173.12(16) . . . . ?
O19 Si1 O14 Mo2 -67.2(2) . . . . ?
O19 Si1 O14 Mo3 52.2(2) . . . . ?
O19 Si1 O25 Mo9 -66.6(2) . . . . ?
O19 Si1 O25 Mo11 52.1(2) . . . . ?
O19 Si1 O25 Mo12 174.13(16) . . . . ?
O19 Si1 O39 Mo6 -68.0(2) . . . . ?
O19 Si1 O39 Mo8 53.3(2) . . . . ?
O19 Si1 O39 Mo10 173.05(16) . . . . ?
O20 Mo7 O22 Mo9 -129.4(4) . . . . ?
O20 Mo7 O23 Mo5 169.58(19) . . . . ?
O21 Mo7 O22 Mo9 -32.3(4) . . . . ?
O21 Mo7 O23 Mo5 14.9(5) . . . . ?
O21 Mo8 O36 Mo6 -85.23(19) . . . . ?
O22 Mo7 O23 Mo5 -86.51(19) . . . . ?
O22 Mo9 O4 Mo12 12.4(4) . . . . ?
O22 Mo9 O35 Mo8 -30.7(4) . . . . ?
O23 Mo5 O16 Mo4 72.14(19) . . . . ?
O23 Mo5 O27 Mo2 19.5(6) . . . . ?
O23 Mo7 O22 Mo9 126.5(4) . . . . ?
O24 Mo9 O4 Mo12 167.89(19) . . . . ?
O24 Mo9 O35 Mo8 -127.8(4) . . . . ?
O25 Mo9 O4 Mo12 0.22(15) . . . . ?
O25 Mo9 O35 Mo8 50.9(4) . . . . ?
O25 Mo11 O31 Mo5 50.6(4) . . . . ?
O25 Mo11 O32 Mo9 -0.71(15) . . . . ?
O25 Mo12 O3 Mo11 -0.47(15) . . . . ?
O25 Mo12 O12 Mo1 55.2(3) . . . . ?
O25 Si1 O14 Mo1 -66.7(2) . . . . ?
O25 Si1 O14 Mo2 53.0(2) . . . . ?
O25 Si1 O14 Mo3 172.35(16) . . . . ?
O25 Si1 O19 Mo4 173.85(16) . . . . ?
O25 Si1 O19 Mo5 -67.3(2) . . . . ?
O25 Si1 O19 Mo7 54.0(2) . . . . ?
O25 Si1 O39 Mo6 171.83(16) . . . . ?
O25 Si1 O39 Mo8 -66.9(2) . . . . ?
O25 Si1 O39 Mo10 52.9(2) . . . . ?
O26 Mo2 O7 Mo1 168.34(18) . . . . ?
O26 Mo2 O28 Mo11 -128.9(4) . . . . ?
O27 Mo2 O7 Mo1 15.2(4) . . . . ?
O27 Mo2 O28 Mo11 -28.8(4) . . . . ?
O27 Mo5 O16 Mo4 -85.1(2) . . . . ?
O28 Mo2 O7 Mo1 -86.63(19) . . . . ?
O28 Mo11 O31 Mo5 -30.8(4) . . . . ?
O28 Mo11 O32 Mo9 14.5(4) . . . . ?
O29 Mo5 O16 Mo4 168.8(2) . . . . ?
O29 Mo5 O27 Mo2 -127.7(4) . . . . ?
O30 Mo11 O31 Mo5 -129.3(4) . . . . ?
O30 Mo11 O32 Mo9 167.23(18) . . . . ?
O31 Mo5 O16 Mo4 14.2(5) . . . . ?
O31 Mo5 O27 Mo2 -30.0(4) . . . . ?
O31 Mo11 O32 Mo9 -86.70(19) . . . . ?
O32 Mo9 O4 Mo12 72.68(18) . . . . ?
O32 Mo9 O35 Mo8 17.6(6) . . . . ?
O32 Mo11 O31 Mo5 126.1(4) . . . . ?
O33 Mo8 O21 Mo7 -130.1(4) . . . . ?
O33 Mo8 O36 Mo6 168.45(18) . . . . ?
O34 Mo8 O21 Mo7 18.4(6) . . . . ?
O34 Mo8 O36 Mo6 73.47(18) . . . . ?
O34 Mo10 O5 Mo12 133.7(4) . . . . ?
O35 Mo8 O21 Mo7 -32.3(4) . . . . ?
O35 Mo8 O36 Mo6 15.9(4) . . . . ?
O35 Mo9 O4 Mo12 -85.65(19) . . . . ?
O36 Mo6 O2 Mo3 20.9(7) . . . . ?
O36 Mo6 O38 Mo10 72.95(18) . . . . ?
O36 Mo8 O21 Mo7 124.6(4) . . . . ?
O37 Mo6 O2 Mo3 -127.6(4) . . . . ?
O37 Mo6 O38 Mo10 167.82(19) . . . . ?
O38 Mo6 O2 Mo3 127.7(4) . . . . ?
O38 Mo10 O5 Mo12 29.2(6) . . . . ?
O38 Mo10 O34 Mo8 72.09(17) . . . . ?
O39 Mo6 O2 Mo3 51.9(4) . . . . ?
O39 Mo6 O38 Mo10 0.05(16) . . . . ?
O39 Mo8 O21 Mo7 49.3(4) . . . . ?
O39 Mo8 O36 Mo6 0.36(15) . . . . ?
O39 Mo10 O5 Mo12 58.6(4) . . . . ?
O39 Mo10 O34 Mo8 -0.22(15) . . . . ?
O39 Si1 O14 Mo1 53.5(2) . . . . ?
O39 Si1 O14 Mo2 173.12(15) . . . . ?
O39 Si1 O14 Mo3 -67.5(2) . . . . ?
O39 Si1 O19 Mo4 53.6(2) . . . . ?
O39 Si1 O19 Mo5 172.43(16) . . . . ?
O39 Si1 O19 Mo7 -66.2(2) . . . . ?
O39 Si1 O25 Mo9 53.3(2) . . . . ?
O39 Si1 O25 Mo11 171.94(16) . . . . ?
O39 Si1 O25 Mo12 -66.0(2) . . . . ?
O40 Mo10 O5 Mo12 -122.6(4) . . . . ?
O40 Mo10 O34 Mo8 172.03(18) . . . . ?
N1 N2 C6 N3 -2.1(6) . . . . ?
N1 N2 C6 C5 171.2(4) . . . . ?
N2 N1 C7 N3 -0.2(6) . . . . ?
N3 C8 C9 C10 -168.4(5) . . . . ?
N4 C1 C2 C5 -1.0(8) . . . . ?
N4 C3 C4 C5 -1.3(8) . . . . ?
N5 C13 C25 N6 -6(3) . . . . ?
N5 C13A N6A C25A 9(3) . . . . ?
N5 C11A C25A N6A 0(2) . . . . ?
N7 N8 C19 N9 0.3(5) . . . . ?
N7 C18 C26 C15 -19.4(6) . . . . ?
N7 C18 C26 C16 156.8(5) . . . . ?
N8 N7 C18 N9 -0.5(5) . . . . ?
N8 N7 C18 C26 -179.3(4) . . . . ?
N9 C18 C26 C15 162.1(5) . . . . ?
N9 C18 C26 C16 -21.7(7) . . . . ?
N9 C20 C21 C22 166.2(4) . . . . ?
N10 C14 C15 C26 -0.3(8) . . . . ?
N12 C12 C23 N11 -2.2(7) . . . . ?
C1 N4 C3 C4 1.9(8) . . . . ?
C1 C2 C5 C4 1.6(7) . . . . ?
C1 C2 C5 C6 -178.8(5) . . . . ?
C2 C5 C6 N2 -54.6(7) . . . . ?
C2 C5 C6 N3 117.5(6) . . . . ?
C3 N4 C1 C2 -0.8(8) . . . . ?
C3 C4 C5 C2 -0.6(7) . . . . ?
C3 C4 C5 C6 179.9(5) . . . . ?
C4 C5 C6 N2 124.9(6) . . . . ?
C4 C5 C6 N3 -63.0(8) . . . . ?
C6 N3 C7 N1 -1.0(6) . . . . ?
C6 N3 C8 C9 157.0(5) . . . . ?
C7 N1 N2 C6 1.4(6) . . . . ?
C7 N3 C6 N2 1.9(6) . . . . ?
C7 N3 C6 C5 -171.1(5) . . . . ?
C7 N3 C8 C9 -28.0(10) . . . . ?
C8 N3 C6 N2 177.8(6) . . . . ?
C8 N3 C6 C5 4.9(9) . . . . ?
C8 N3 C7 N1 -176.8(6) . . . . ?
C8 C9 C10 N5 -179.3(5) . . . . ?
C10 N5 C11 N6 179.7(11) . . . . ?
C10 N5 C13 C25 -177.3(19) . . . . ?
C10 N5 C13A N6A 178.8(13) . . . . ?
C10 N5 C11A C25A 178.1(14) . . . . ?
C11 N5 C10 C9 75(2) . . . . ?
C11 N5 C13 C25 8(3) . . . . ?
C11 N6 C25 C13 1(3) . . . . ?
C12 N12 C24 N11 -2.4(6) . . . . ?
C13 N5 C10 C9 -97.0(16) . . . . ?
C13 N5 C11 N6 -7(3) . . . . ?
C14 N10 C17 C16 -1.4(8) . . . . ?
C14 C15 C26 C16 -0.8(7) . . . . ?
C14 C15 C26 C18 175.6(5) . . . . ?
C17 N10 C14 C15 1.5(8) . . . . ?
C17 C16 C26 C15 0.9(7) . . . . ?
C17 C16 C26 C18 -175.2(5) . . . . ?
C18 N7 N8 Co1 -179.2(3) . . . . ?
C18 N7 N8 C19 0.1(5) . . . . ?
C18 N9 C19 N8 -0.6(5) . . . . ?
C18 N9 C20 C21 -147.5(5) . . . . ?
C19 N9 C18 N7 0.7(5) . . . . ?
C19 N9 C18 C26 179.3(4) . . . . ?
C19 N9 C20 C21 28.9(6) . . . . ?
C20 N9 C18 N7 177.7(4) . . . . ?
C20 N9 C18 C26 -3.6(8) . . . . ?
C20 N9 C19 N8 -177.7(4) . . . . ?
C20 C21 C22 N11 169.9(4) . . . . ?
C22 N11 C23 C12 -169.1(5) . . . . ?
C22 N11 C24 N12 171.4(5) . . . . ?
C23 N11 C22 C21 75.8(7) . . . . ?
C23 N11 C24 N12 0.9(6) . . . . ?
C24 N11 C22 C21 -92.8(6) . . . . ?
C24 N11 C23 C12 0.9(7) . . . . ?
C24 N12 C12 C23 2.9(7) . . . . ?
C25 N6 C11 N5 4(3) . . . . ?
C26 C16 C17 N10 0.2(8) . . . . ?
C13A N5 C10 C9 -106(2) . . . . ?
C13A N5 C11A C25A 5(3) . . . . ?
C13A N6A C25A C11A -6(2) . . . . ?
C11A N5 C10 C9 83.1(16) . . . . ?
C11A N5 C13A N6A -9(3) . . . . ?
